data_2205035
loop_
_publ_author_name
'Cai-Feng Ding'
'Shu-Sheng Zhang'
'Bing-Qing Tian'
'Xue-Mei Li'
'Hong Xu'
'Ping-Kai Ouyang'

_publ_section_title
;
 Diaquabis(5-nitro-1<i>H</i>-benzimidazole-\k<i>N</i>^3^)copper(II)
 dinitrate
;
_journal_issue 2
_journal_name_full 'Acta Crystallographica Section E'
_journal_page_first m235
_journal_page_last m236
_journal_paper_doi 10.1107/S1600536804034300
_journal_volume 61
_journal_year 2005
_chemical_formula_iupac '[Cu (C7 H5 N3 O2 )2 (H2 O)2 ]2(N O3)'
_chemical_formula_moiety '[Cu (C7 H5 N3 O2 )2 (H2 O)2 ]2+, 2 N O3 1-'
_chemical_formula_sum 'C14 H14 Cu N8 O12'
_chemical_formula_weight 549.87
_chemical_name_systematic
;
Diaqua bis(6-nitro-3H-benzimidazol) copper(II) dinitrate
;
_space_group_IT_number 2
_symmetry_cell_setting triclinic
_symmetry_space_group_name_Hall '-P 1'
_symmetry_space_group_name_H-M 'P -1'
_atom_sites_solution_hydrogens geom
_atom_sites_solution_primary direct
_atom_sites_solution_secondary difmap
_audit_creation_method SHELXL-97
_cell_angle_alpha 69.491(2)
_cell_angle_beta 78.012(2)
_cell_angle_gamma 84.999(2)
_cell_formula_units_Z 1
_cell_length_a 7.2372(8)
_cell_length_b 8.1279(9)
_cell_length_c 9.1779(10)
_cell_measurement_reflns_used 2166
_cell_measurement_temperature 293(2)
_cell_measurement_theta_max 27.47
_cell_measurement_theta_min 2.41
_cell_volume 494.57(9)
_computing_cell_refinement 'SAINT (Siemens, 1996)'
_computing_data_collection 'SMART (Siemens, 1996)'
_computing_data_reduction SAINT
_computing_molecular_graphics SHELXTL
_computing_publication_material
;
SHELXTL, PARST (Nardelli, 1995) and PLATON (Spek, 2003)
;
_computing_structure_refinement SHELXTL
_computing_structure_solution 'SHELXTL (Sheldrick, 1997)'
_diffrn_ambient_temperature 293(2)
_diffrn_detector_area_resol_mean 8.33
_diffrn_measured_fraction_theta_full 0.945
_diffrn_measured_fraction_theta_max 0.945
_diffrn_measurement_device_type 'Bruker SMART 1000 CCD area-detector diffractometer'
_diffrn_measurement_method '\w scans'
_diffrn_radiation_monochromator graphite
_diffrn_radiation_source 'fine-focus sealed tube'
_diffrn_radiation_type MoK\a
_diffrn_radiation_wavelength 0.71073
_diffrn_reflns_av_R_equivalents 0.0109
_diffrn_reflns_av_sigmaI/netI 0.0182
_diffrn_reflns_limit_h_max 7
_diffrn_reflns_limit_h_min -9
_diffrn_reflns_limit_k_max 10
_diffrn_reflns_limit_k_min -10
_diffrn_reflns_limit_l_max 11
_diffrn_reflns_limit_l_min -11
_diffrn_reflns_number 3050
_diffrn_reflns_theta_full 27.50
_diffrn_reflns_theta_max 27.50
_diffrn_reflns_theta_min 2.41
_diffrn_standards_decay_% 0
_diffrn_standards_interval_count 0
_diffrn_standards_number 0
_exptl_absorpt_coefficient_mu 1.192
_exptl_absorpt_correction_T_max 0.9319
_exptl_absorpt_correction_T_min 0.6803
_exptl_absorpt_correction_type multi-scan
_exptl_absorpt_process_details '(SADABS; Sheldrick, 1996)'
_exptl_crystal_colour blue
_exptl_crystal_density_diffrn 1.846
_exptl_crystal_density_method 'not measured'
_exptl_crystal_description plate
_exptl_crystal_F_000 279
_exptl_crystal_size_max 0.35
_exptl_crystal_size_mid 0.32
_exptl_crystal_size_min 0.06
_refine_diff_density_max 0.363
_refine_diff_density_min -0.255
_refine_ls_extinction_method none
_refine_ls_goodness_of_fit_ref 1.035
_refine_ls_hydrogen_treatment mixed
_refine_ls_matrix_type full
_refine_ls_number_parameters 168
_refine_ls_number_reflns 2155
_refine_ls_number_restraints 0
_refine_ls_restrained_S_all 1.035
_refine_ls_R_factor_all 0.0317
_refine_ls_R_factor_gt 0.0300
_refine_ls_shift/su_max 0.000
_refine_ls_shift/su_mean 0.000
_refine_ls_structure_factor_coef Fsqd
_refine_ls_weighting_details 'calc w = 1/[\s^2^(Fo^2^)+(0.0487P)^2^+0.2519P] where P = (Fo^2^+2Fc^2^)/3'
_refine_ls_weighting_scheme calc
_refine_ls_wR_factor_gt 0.0812
_refine_ls_wR_factor_ref 0.0829
_reflns_number_gt 2051
_reflns_number_total 2155
_reflns_threshold_expression I>2\s(I)
_cod_data_source_file cv6433.cif
_cod_data_source_block I
_cod_depositor_comments
;
The following automatic conversions were performed:
'_symmetry_cell_setting' value 'Triclinic' changed to 'triclinic'
according to '/home/saulius/struct/CIF-dictionaries/cif_core.dic'
dictionary named 'cif_core.dic' version 2.4.1 from 2010-06-29.

Automatic conversion script
Id: cif_fix_enum 1527 2010-12-29 10:47:43Z saulius 

The following automatic conversions were performed:

'_symmetry_cell_setting' value 'Triclinic' changed to 'triclinic'
according to /home/saulius/struct/CIF-dictionaries/cif_core.dic
dictionary named 'cif_core.dic' version 2.4.1 from 2010-06-29.

Automatic conversion script
Id: cif_fix_values 1715 2011-07-08 13:25:40Z adriana 
;
_cod_original_sg_symbol_H-M P-1
_cod_database_code 2205035
_cod_database_fobs_code 2205035

loop_
_symmetry_equiv_pos_as_xyz
'x, y, z'
'-x, -y, -z'

loop_
_atom_site_label
_atom_site_fract_x
_atom_site_fract_y
_atom_site_fract_z
_atom_site_U_iso_or_equiv
_atom_site_adp_type
_atom_site_calc_flag
_atom_site_refinement_flags
_atom_site_occupancy
_atom_site_type_symbol
Cu1 0.5000 0.0000 0.0000 0.02959(12) Uani d S 1 Cu
O1W 0.3149(2) 0.1463(2) -0.12950(18) 0.0344(3) Uani d . 1 O
O1 0.2300(3) -0.4267(2) 0.84578(19) 0.0665(6) Uani d . 1 O
O2 0.3499(3) -0.5052(2) 0.6454(2) 0.0540(4) Uani d . 1 O
O3 0.6614(2) 0.2872(2) -0.12636(19) 0.0438(4) Uani d . 1 O
O4 0.9286(2) 0.39691(19) -0.2664(2) 0.0518(4) Uani d . 1 O
O5 0.9189(2) 0.1407(2) -0.0878(2) 0.0588(5) Uani d . 1 O
N1 0.2610(2) 0.2827(2) 0.28790(19) 0.0348(4) Uani d . 1 N
H1 0.2253 0.3837 0.2951 0.042 Uiso calc R 1 H
N2 0.3813(2) 0.08288(19) 0.17878(17) 0.0316(3) Uani d . 1 N
N3 0.2836(3) -0.3933(2) 0.7032(2) 0.0392(4) Uani d . 1 N
N4 0.8365(2) 0.2760(2) -0.15957(19) 0.0339(3) Uani d . 1 N
C1 0.2495(3) 0.1261(2) 0.4104(2) 0.0289(4) Uani d . 1 C
C2 0.1797(3) 0.0858(3) 0.5721(2) 0.0341(4) Uani d . 1 C
H2 0.1281 0.1720 0.6144 0.041 Uiso calc R 1 H
C3 0.1906(3) -0.0864(3) 0.6657(2) 0.0355(4) Uani d . 1 C
H3 0.1462 -0.1200 0.7745 0.043 Uiso calc R 1 H
C4 0.2686(3) -0.2118(2) 0.5973(2) 0.0312(4) Uani d . 1 C
C5 0.3374(3) -0.1763(2) 0.4369(2) 0.0294(4) Uani d . 1 C
H5 0.3872 -0.2636 0.3955 0.035 Uiso calc R 1 H
C6 0.3269(2) -0.0012(2) 0.3424(2) 0.0270(3) Uani d . 1 C
C7 0.3379(3) 0.2503(2) 0.1549(2) 0.0359(4) Uani d . 1 C
H7 0.3588 0.3371 0.0554 0.043 Uiso calc R 1 H
H1W1 0.215(4) 0.127(4) -0.101(3) 0.046(8) Uiso d . 1 H
H2W1 0.333(4) 0.240(4) -0.179(4) 0.051(8) Uiso d . 1 H

loop_
_atom_site_aniso_label
_atom_site_aniso_U_11
_atom_site_aniso_U_22
_atom_site_aniso_U_33
_atom_site_aniso_U_12
_atom_site_aniso_U_13
_atom_site_aniso_U_23
Cu1 0.0426(2) 0.02300(17) 0.01943(16) 0.00639(12) -0.00433(12) -0.00508(12)
O1W 0.0360(8) 0.0308(7) 0.0311(7) -0.0004(6) -0.0071(6) -0.0037(6)
O1 0.1113(17) 0.0462(10) 0.0282(8) -0.0007(10) -0.0110(9) 0.0032(7)
O2 0.0622(10) 0.0320(8) 0.0473(9) 0.0125(7) 0.0038(8) 0.0005(7)
O3 0.0315(7) 0.0478(8) 0.0496(9) 0.0040(6) -0.0039(6) -0.0165(7)
O4 0.0462(9) 0.0286(7) 0.0603(10) 0.0001(6) 0.0097(8) -0.0016(7)
O5 0.0456(9) 0.0377(8) 0.0687(12) 0.0071(7) -0.0075(8) 0.0081(8)
N1 0.0477(9) 0.0234(7) 0.0320(8) 0.0075(6) -0.0064(7) -0.0105(6)
N2 0.0459(9) 0.0228(7) 0.0210(7) 0.0051(6) -0.0041(6) -0.0038(6)
N3 0.0424(9) 0.0345(9) 0.0313(8) 0.0000(7) -0.0086(7) 0.0009(7)
N4 0.0357(8) 0.0282(7) 0.0342(8) 0.0022(6) -0.0028(7) -0.0087(7)
C1 0.0322(9) 0.0276(8) 0.0269(8) 0.0032(7) -0.0067(7) -0.0097(7)
C2 0.0376(10) 0.0369(10) 0.0294(9) 0.0033(8) -0.0038(7) -0.0157(8)
C3 0.0385(10) 0.0415(10) 0.0241(8) -0.0017(8) -0.0034(7) -0.0093(8)
C4 0.0321(9) 0.0283(9) 0.0277(9) -0.0001(7) -0.0082(7) -0.0015(7)
C5 0.0318(9) 0.0247(8) 0.0281(8) 0.0034(7) -0.0056(7) -0.0057(7)
C6 0.0302(8) 0.0264(8) 0.0223(8) 0.0029(6) -0.0053(6) -0.0063(7)
C7 0.0524(12) 0.0243(8) 0.0253(9) 0.0057(8) -0.0056(8) -0.0041(7)

loop_
_atom_type_symbol
_atom_type_description
_atom_type_scat_dispersion_real
_atom_type_scat_dispersion_imag
_atom_type_scat_source
C C 0.0033 0.0016 'International Tables Vol C Tables 4.2.6.8 and 6.1.1.4'
H H 0.0000 0.0000 'International Tables Vol C Tables 4.2.6.8 and 6.1.1.4'
N N 0.0061 0.0033 'International Tables Vol C Tables 4.2.6.8 and 6.1.1.4'
O O 0.0106 0.0060 'International Tables Vol C Tables 4.2.6.8 and 6.1.1.4'
Cu Cu 0.3201 1.2651 'International Tables Vol C Tables 4.2.6.8 and 6.1.1.4'

loop_
_geom_angle_atom_site_label_1
_geom_angle_atom_site_label_2
_geom_angle_atom_site_label_3
_geom_angle_site_symmetry_1
_geom_angle_site_symmetry_3
_geom_angle
_geom_angle_publ_flag
N2 Cu1 N2 . 2_655 180.00(11) yes
N2 Cu1 O1W . 2_655 89.89(6) yes
N2 Cu1 O1W 2_655 2_655 90.11(6) ?
N2 Cu1 O1W . . 90.11(6) yes
N2 Cu1 O1W 2_655 . 89.89(6) ?
O1W Cu1 O1W 2_655 . 180.00(14) yes
Cu1 O1W H1W1 . . 118(2) ?
Cu1 O1W H2W1 . . 122(2) ?
H1W1 O1W H2W1 . . 113(3) ?
C7 N1 C1 . . 107.58(15) ?
C7 N1 H1 . . 126.2 ?
C1 N1 H1 . . 126.2 ?
C7 N2 C6 . . 104.89(15) ?
C7 N2 Cu1 . . 121.36(12) ?
C6 N2 Cu1 . . 133.74(12) ?
O2 N3 O1 . . 122.71(18) ?
O2 N3 C4 . . 118.64(17) ?
O1 N3 C4 . . 118.65(18) ?
O4 N4 O5 . . 119.91(17) ?
O4 N4 O3 . . 120.52(16) ?
O5 N4 O3 . . 119.55(17) ?
N1 C1 C2 . . 131.06(17) ?
N1 C1 C6 . . 105.90(15) ?
C2 C1 C6 . . 123.03(17) ?
C3 C2 C1 . . 116.84(17) ?
C3 C2 H2 . . 121.6 ?
C1 C2 H2 . . 121.6 ?
C2 C3 C4 . . 119.72(17) ?
C2 C3 H3 . . 120.1 ?
C4 C3 H3 . . 120.1 ?
C5 C4 C3 . . 124.84(17) ?
C5 C4 N3 . . 117.45(17) ?
C3 C4 N3 . . 117.68(17) ?
C4 C5 C6 . . 115.23(16) ?
C4 C5 H5 . . 122.4 ?
C6 C5 H5 . . 122.4 ?
C5 C6 N2 . . 131.43(16) ?
C5 C6 C1 . . 120.32(16) ?
N2 C6 C1 . . 108.25(15) ?
N2 C7 N1 . . 113.37(16) ?
N2 C7 H7 . . 123.3 ?
N1 C7 H7 . . 123.3 ?

loop_
_geom_bond_atom_site_label_1
_geom_bond_atom_site_label_2
_geom_bond_site_symmetry_2
_geom_bond_distance
_geom_bond_publ_flag
Cu1 N2 . 1.9931(15) yes
Cu1 N2 2_655 1.9931(15) ?
Cu1 O1W 2_655 2.0036(14) ?
Cu1 O1W . 2.0036(14) yes
O1W H1W1 . 0.73(3) ?
O1W H2W1 . 0.74(3) ?
O1 N3 . 1.223(2) yes
O2 N3 . 1.223(2) yes
O3 N4 . 1.244(2) ?
O4 N4 . 1.240(2) ?
O5 N4 . 1.241(2) ?
N1 C7 . 1.336(2) yes
N1 C1 . 1.367(2) yes
N1 H1 . 0.8600 ?
N2 C7 . 1.320(2) yes
N2 C6 . 1.400(2) yes
N3 C4 . 1.464(2) ?
C1 C2 . 1.394(3) ?
C1 C6 . 1.407(2) ?
C2 C3 . 1.368(3) ?
C2 H2 . 0.9300 ?
C3 C4 . 1.397(3) ?
C3 H3 . 0.9300 ?
C4 C5 . 1.387(3) ?
C5 C6 . 1.388(2) ?
C5 H5 . 0.9300 ?
C7 H7 . 0.9300 ?

loop_
_geom_hbond_atom_site_label_D
_geom_hbond_atom_site_label_H
_geom_hbond_atom_site_label_A
_geom_hbond_site_symmetry_A
_geom_hbond_distance_DH
_geom_hbond_distance_HA
_geom_hbond_distance_DA
_geom_hbond_angle_DHA
_geom_hbond_publ_flag
N1 H1 O4 2_665 0.86 1.98 2.799(2) 158 yes
O1W H1W1 O5 1_455 0.73(3) 2.12(3) 2.814(2) 161(3) yes
O1W H1W1 O5 2_655 0.73(3) 2.39(3) 2.882(2) 127(3) yes
O1W H2W1 O2 1_564 0.74(3) 2.13(3) 2.857(2) 167(3) yes
C7 H7 O1 1_564 0.93 2.47 3.301(2) 149 yes
C7 H7 O3 1_555 0.93 2.56 3.050(2) 114 yes

loop_
_geom_torsion_atom_site_label_1
_geom_torsion_atom_site_label_2
_geom_torsion_atom_site_label_3
_geom_torsion_atom_site_label_4
_geom_torsion_site_symmetry_1
_geom_torsion
N2 Cu1 N2 C7 2_655 -15E1(10)
O1W Cu1 N2 C7 2_655 134.74(17)
O1W Cu1 N2 C7 . -45.26(17)
N2 Cu1 N2 C6 2_655 3E1(10)
O1W Cu1 N2 C6 2_655 -44.79(18)
O1W Cu1 N2 C6 . 135.21(18)
C7 N1 C1 C2 . -179.3(2)
C7 N1 C1 C6 . 0.8(2)
N1 C1 C2 C3 . -179.2(2)
C6 C1 C2 C3 . 0.6(3)
C1 C2 C3 C4 . -0.2(3)
C2 C3 C4 C5 . -0.5(3)
C2 C3 C4 N3 . 177.78(18)
O2 N3 C4 C5 . -2.3(3)
O1 N3 C4 C5 . 177.4(2)
O2 N3 C4 C3 . 179.35(19)
O1 N3 C4 C3 . -1.0(3)
C3 C4 C5 C6 . 0.7(3)
N3 C4 C5 C6 . -177.52(16)
C4 C5 C6 N2 . 179.97(19)
C4 C5 C6 C1 . -0.3(3)
C7 N2 C6 C5 . -179.9(2)
Cu1 N2 C6 C5 . -0.4(3)
C7 N2 C6 C1 . 0.3(2)
Cu1 N2 C6 C1 . 179.91(14)
N1 C1 C6 C5 . 179.52(17)
C2 C1 C6 C5 . -0.3(3)
N1 C1 C6 N2 . -0.7(2)
C2 C1 C6 N2 . 179.44(17)
C6 N2 C7 N1 . 0.2(2)
Cu1 N2 C7 N1 . -179.44(14)
C1 N1 C7 N2 . -0.7(3)
